data_1523291
loop_
_publ_author_name
'Bouree-Vigneron, F.'
'Oles, A.'
'Pinot, M.'
'Baran, A.'
'Suski, W.'

_publ_section_title
;
 U Cr4 Al8 and U Mn4 Al8: Neutron diffraction study
;
_journal_name_full 'Solid State Communications'
_journal_page_first 929
_journal_page_last 933
_journal_volume 75
_journal_year 1990
_chemical_formula_sum 'Al8 Mn4 U'
_space_group_IT_number 139
_symmetry_space_group_name_Hall '-I 4 2'
_symmetry_space_group_name_H-M 'I 4/m m m'
_cell_angle_alpha 90
_cell_angle_beta 90
_cell_angle_gamma 90
_cell_formula_units_Z 2
_cell_length_a 8.826
_cell_length_b 8.826
_cell_length_c 5.064
_cell_volume 394.477
_citation_journal_id_ASTM SSCOA4
_cod_data_source_file Bouree-Vigneron_SSCOA4_1990_1618.cif
_cod_data_source_block Al8Mn4U1
_cod_original_cell_volume 394.4769
_cod_original_formula_sum 'Al8 Mn4 U1'
_cod_database_code 1523291

loop_
_symmetry_equiv_pos_as_xyz
x,y,z
-y,x,z
-x,-y,z
y,-x,z
x,-y,-z
y,x,-z
-x,y,-z
-y,-x,-z
-x,-y,-z
y,-x,-z
x,y,-z
-y,x,-z
-x,y,z
-y,-x,z
x,-y,z
y,x,z
x+1/2,y+1/2,z+1/2
-y+1/2,x+1/2,z+1/2
-x+1/2,-y+1/2,z+1/2
y+1/2,-x+1/2,z+1/2
x+1/2,-y+1/2,-z+1/2
y+1/2,x+1/2,-z+1/2
-x+1/2,y+1/2,-z+1/2
-y+1/2,-x+1/2,-z+1/2
-x+1/2,-y+1/2,-z+1/2
y+1/2,-x+1/2,-z+1/2
x+1/2,y+1/2,-z+1/2
-y+1/2,x+1/2,-z+1/2
-x+1/2,y+1/2,z+1/2
-y+1/2,-x+1/2,z+1/2
x+1/2,-y+1/2,z+1/2
y+1/2,x+1/2,z+1/2

loop_
_atom_site_label
_atom_site_type_symbol
_atom_site_fract_x
_atom_site_fract_y
_atom_site_fract_z
_atom_site_occupancy
_atom_site_U_iso_or_equiv
Al2 Al 0.285 0.5 0 1 0.0
Al1 Al 0.344 0 0 1 0.0
U1 U 0 0 0 1 0.0
Mn1 Mn 0.25 0.25 0.25 1 0.0
